data_4062762
loop_
_publ_author_name
'Hoogervorst, Wilhelmus J.'
'Goubitz, Kees'
'Fraanje, Jan'
'Lutz, Martin'
'Spek, Anthony L.'
'Ernsting, Jan Meine'
'Elsevier, Cornelis J.'

_publ_section_title
;
Bis(imino)arylrhodium(III) Halide and Methyl Compounds
;
_journal_name_full Organometallics
_journal_paper_doi 10.1021/om049619q
_journal_year 2004
_chemical_formula_moiety 'C14 H21 Br2 N2 O Rh'
_chemical_formula_sum 'C14 H21 Br2 N2 O Rh'
_chemical_formula_weight 496.06
_space_group_IT_number 15
_symmetry_cell_setting monoclinic
_symmetry_space_group_name_Hall '-C 2yc'
_symmetry_space_group_name_H-M 'C 1 2/c 1'
_cell_angle_alpha 90.00
_cell_angle_beta 119.2738(7)
_cell_angle_gamma 90.00
_cell_formula_units_Z 4
_cell_length_a 17.9937(2)
_cell_length_b 11.8451(2)
_cell_length_c 8.8178(1)
_cell_measurement_temperature 150(2)
_cell_volume 1639.39(4)
_diffrn_ambient_temperature 150(2)
_exptl_crystal_density_diffrn 2.010
_cod_original_sg_symbol_H-M 'C 2/c'
_cod_database_code 4062762

loop_
_symmetry_equiv_pos_as_xyz
'x, y, z'
'-x, y, -z+1/2'
'x+1/2, y+1/2, z'
'-x+1/2, y+1/2, -z+1/2'
'-x, -y, -z'
'x, -y, z-1/2'
'-x+1/2, -y+1/2, -z'
'x+1/2, -y+1/2, z-1/2'

loop_
_atom_site_label
_atom_site_type_symbol
_atom_site_fract_x
_atom_site_fract_y
_atom_site_fract_z
_atom_site_U_iso_or_equiv
_atom_site_adp_type
_atom_site_occupancy
_atom_site_symmetry_multiplicity
_atom_site_calc_flag
_atom_site_refinement_flags
_atom_site_disorder_assembly
_atom_site_disorder_group
Rh1 Rh 0.5000 0.310284(15) 0.2500 0.01179(7) Uani 1 2 d S . .
Br1 Br 0.587771(12) 0.317673(15) 0.10508(2) 0.01783(8) Uani 1 1 d . . .
O1 O 0.5000 0.50495(17) 0.2500 0.0250(5) Uani 1 2 d S . .
H1O H 0.5174(18) 0.544(2) 0.336(3) 0.046(8) Uiso 1 1 d . . .
N1 N 0.39657(9) 0.27884(13) 0.00565(19) 0.0148(3) Uani 1 1 d . . .
C1 C 0.5000 0.1495(2) 0.2500 0.0146(5) Uani 1 2 d S . .
C2 C 0.43798(12) 0.09376(15) 0.1046(2) 0.0169(4) Uani 1 1 d . . .
C3 C 0.43874(13) -0.02465(16) 0.1043(3) 0.0224(4) Uani 1 1 d . . .
H3 H 0.4006(13) -0.0614(17) 0.007(3) 0.017(5) Uiso 1 1 d . . .
C4 C 0.5000 -0.0819(2) 0.2500 0.0238(6) Uani 1 2 d S . .
H4 H 0.5000 -0.159(3) 0.2500 0.028(8) Uiso 1 2 d S . .
C5 C 0.38273(13) 0.17232(16) -0.0301(3) 0.0183(4) Uani 1 1 d . . .
H5 H 0.3401(13) 0.1464(17) -0.139(3) 0.014(5) Uiso 1 1 d . . .
C6 C 0.34533(13) 0.36618(16) -0.1236(2) 0.0195(4) Uani 1 1 d . . .
H6 H 0.3843(13) 0.4221(18) -0.108(3) 0.015(5) Uiso 1 1 d . . .
C7 C 0.27967(17) 0.4121(2) -0.0797(3) 0.0341(6) Uani 1 1 d . . .
H7A H 0.3053(15) 0.429(2) 0.039(3) 0.034(7) Uiso 1 1 d . . .
H7B H 0.2538(16) 0.478(2) -0.146(3) 0.045(7) Uiso 1 1 d . . .
H7C H 0.2394(17) 0.363(2) -0.103(3) 0.040(8) Uiso 1 1 d . . .
C8 C 0.30464(16) 0.32523(19) -0.3104(3) 0.0260(5) Uani 1 1 d . . .
H8A H 0.2778(15) 0.387(2) -0.388(3) 0.033(6) Uiso 1 1 d . . .
H8B H 0.2579(15) 0.268(2) -0.333(3) 0.030(6) Uiso 1 1 d . . .
H8C H 0.3468(16) 0.2932(19) -0.338(3) 0.035(7) Uiso 1 1 d . . .

loop_
_atom_site_aniso_label
_atom_site_aniso_U_11
_atom_site_aniso_U_22
_atom_site_aniso_U_33
_atom_site_aniso_U_23
_atom_site_aniso_U_13
_atom_site_aniso_U_12
Rh1 0.01429(12) 0.00973(11) 0.01059(12) 0.000 0.00549(9) 0.000
Br1 0.02105(12) 0.01783(12) 0.01766(13) 0.00085(7) 0.01184(10) 0.00017(7)
O1 0.0390(13) 0.0126(10) 0.0187(11) 0.000 0.0103(10) 0.000
N1 0.0167(8) 0.0149(7) 0.0123(8) 0.0004(6) 0.0067(6) -0.0005(6)
C1 0.0196(13) 0.0109(12) 0.0190(13) 0.000 0.0138(11) 0.000
C2 0.0202(10) 0.0155(9) 0.0183(10) -0.0030(7) 0.0119(8) -0.0023(7)
C3 0.0304(11) 0.0162(9) 0.0249(11) -0.0062(8) 0.0168(10) -0.0052(8)
C4 0.0320(16) 0.0129(13) 0.0316(17) 0.000 0.0196(14) 0.000
C5 0.0196(10) 0.0193(9) 0.0149(10) -0.0031(8) 0.0076(8) -0.0032(8)
C6 0.0182(10) 0.0169(9) 0.0167(10) 0.0015(8) 0.0035(8) -0.0035(8)
C7 0.0389(14) 0.0343(13) 0.0225(13) 0.0042(10) 0.0100(11) 0.0182(12)
C8 0.0300(12) 0.0285(12) 0.0157(11) 0.0034(9) 0.0081(10) -0.0004(10)

loop_
_geom_bond_atom_site_label_1
_geom_bond_atom_site_label_2
_geom_bond_distance
_geom_bond_site_symmetry_2
_geom_bond_publ_flag
Rh1 C1 1.904(2) . ?
Rh1 N1 2.0792(15) 2_655 ?
Rh1 N1 2.0792(15) . ?
Rh1 O1 2.306(2) . ?
Rh1 Br1 2.47156(19) 2_655 ?
Rh1 Br1 2.47158(19) . ?
O1 H1O 0.81(2) . ?
N1 C5 1.295(2) . ?
N1 C6 1.481(2) . ?
C1 C2 1.388(2) . ?
C1 C2 1.388(2) 2_655 ?
C2 C3 1.403(3) . ?
C2 C5 1.453(3) . ?
C3 C4 1.393(2) . ?
C3 H3 0.91(2) . ?
C4 C3 1.393(2) 2_655 ?
C4 H4 0.92(3) . ?
C5 H5 0.94(2) . ?
C6 C7 1.513(3) . ?
C6 C8 1.518(3) . ?
C6 H6 0.93(2) . ?
C7 H7A 0.94(3) . ?
C7 H7B 0.95(3) . ?
C7 H7C 0.88(3) . ?
C8 H8A 0.95(2) . ?
C8 H8B 1.02(2) . ?
C8 H8C 0.98(3) . ?
